data_2016680
loop_
_publ_author_name
'Degtyarenko, Anna S.'
'Solntsev, Pavlo V.'
'Rusanov, Eduard B.'
'Chernega, Alexander N.'
'Domasevitch, Konstantin V.'

_publ_section_title
;
 Copper(II) bromide and copper(II) acetate complexes of
 4,4'-(<i>p</i>-phenylene)bipyridazine
;
_journal_coeditor_code HJ3079
_journal_issue 7
_journal_name_full 'Acta Crystallographica Section C'
_journal_page_first m254
_journal_page_last m258
_journal_paper_doi 10.1107/S0108270108017666
_journal_volume 64
_journal_year 2008
_chemical_formula_iupac '[Cu Br2 (C14 H10 N4)]'
_chemical_formula_moiety 'C14 H10 Br2 Cu N4'
_chemical_formula_sum 'C14 H10 Br2 Cu N4'
_chemical_formula_weight 457.62
_chemical_name_systematic
;catena-poly[[dibromidocopper(II)]-\m~2~-4,4'-(<i>p</i>-phenylene)bipyridazine-
\k^2^N^2^:N^2'^]
;
_space_group_IT_number 14
_space_group_name_Hall '-P 2ybc'
_symmetry_cell_setting monoclinic
_symmetry_space_group_name_Hall '-P 2ybc'
_symmetry_space_group_name_H-M 'P 1 21/c 1'
_atom_sites_solution_hydrogens geom
_atom_sites_solution_primary direct
_atom_sites_solution_secondary difmap
_audit_creation_method SHELXL-97
_cell_angle_alpha 90.00
_cell_angle_beta 93.786(4)
_cell_angle_gamma 90.00
_cell_formula_units_Z 2
_cell_length_a 4.1377(2)
_cell_length_b 12.5407(7)
_cell_length_c 13.5301(8)
_cell_measurement_reflns_used 3750
_cell_measurement_temperature 296(2)
_cell_measurement_theta_max 26.33
_cell_measurement_theta_min 2.22
_cell_volume 700.54(7)
_computing_cell_refinement 'SAINT-NT (Bruker, 1999)'
_computing_data_collection 'SMART-NT (Bruker, 1998)'
_computing_data_reduction 'SAINT-NT (Bruker, 1999)'
_computing_molecular_graphics 'DIAMOND (Brandenburg, 1999)'
_computing_publication_material 'WinGX (Version 1.70.01; Farrugia, 1999)'
_computing_structure_refinement 'SHELXL97 (Sheldrick, 2008)'
_computing_structure_solution 'SHELXS97 (Sheldrick, 2008)'
_diffrn_ambient_temperature 296(2)
_diffrn_measured_fraction_theta_full 0.993
_diffrn_measured_fraction_theta_max 0.993
_diffrn_measurement_device_type 'Siemens SMART CCD area-detector'
_diffrn_measurement_method \w
_diffrn_radiation_monochromator graphite
_diffrn_radiation_source 'fine-focus sealed tube'
_diffrn_radiation_type MoK\a
_diffrn_radiation_wavelength 0.71073
_diffrn_reflns_av_R_equivalents 0.0311
_diffrn_reflns_av_sigmaI/netI 0.0416
_diffrn_reflns_limit_h_max 5
_diffrn_reflns_limit_h_min -5
_diffrn_reflns_limit_k_max 15
_diffrn_reflns_limit_k_min -15
_diffrn_reflns_limit_l_max 14
_diffrn_reflns_limit_l_min -16
_diffrn_reflns_number 3750
_diffrn_reflns_theta_full 26.33
_diffrn_reflns_theta_max 26.33
_diffrn_reflns_theta_min 2.22
_diffrn_standards_decay_% 0
_exptl_absorpt_coefficient_mu 7.259
_exptl_absorpt_correction_T_max 0.2511
_exptl_absorpt_correction_T_min 0.2033
_exptl_absorpt_correction_type empirical
_exptl_absorpt_process_details '(SADABS; Sheldrick, 1996)'
_exptl_crystal_colour green
_exptl_crystal_density_diffrn 2.169
_exptl_crystal_density_method 'not measured'
_exptl_crystal_description prism
_exptl_crystal_F_000 442
_exptl_crystal_size_max 0.24
_exptl_crystal_size_mid 0.20
_exptl_crystal_size_min 0.19
_refine_diff_density_max 0.544
_refine_diff_density_min -0.374
_refine_ls_extinction_method none
_refine_ls_goodness_of_fit_ref 1.061
_refine_ls_hydrogen_treatment constr
_refine_ls_matrix_type full
_refine_ls_number_parameters 97
_refine_ls_number_reflns 1415
_refine_ls_number_restraints 0
_refine_ls_restrained_S_all 1.061
_refine_ls_R_factor_all 0.0474
_refine_ls_R_factor_gt 0.0311
_refine_ls_shift/su_max 0.000
_refine_ls_shift/su_mean 0.000
_refine_ls_structure_factor_coef Fsqd
_refine_ls_weighting_details 'calc w=1/[\s^2^(Fo^2^)+(0.0308P)^2^+0.206P] where P=(Fo^2^+2Fc^2^)/3'
_refine_ls_weighting_scheme calc
_refine_ls_wR_factor_gt 0.0649
_refine_ls_wR_factor_ref 0.0695
_reflns_number_gt 1099
_reflns_number_total 1415
_reflns_threshold_expression I>2\s(I)
_cod_data_source_file hj3079.cif
_cod_data_source_block II
_cod_original_sg_symbol_H-M 'P 21/c'
_cod_database_code 2016680
_cod_database_fobs_code 2016680

loop_
_symmetry_equiv_pos_as_xyz
'x, y, z'
'-x, y+1/2, -z+1/2'
'-x, -y, -z'
'x, -y-1/2, z-1/2'

loop_
_atom_site_type_symbol
_atom_site_label
_atom_site_fract_x
_atom_site_fract_y
_atom_site_fract_z
_atom_site_U_iso_or_equiv
_atom_site_adp_type
_atom_site_calc_flag
_atom_site_refinement_flags
_atom_site_occupancy
Cu Cu1 0.0000 0.0000 0.0000 0.0350(2) Uani d S 1
Br Br1 0.38905(9) -0.07954(3) 0.11892(3) 0.03486(15) Uani d . 1
N N1 -0.0773(8) 0.1368(3) 0.1682(2) 0.0365(8) Uani d . 1
N N2 0.0300(7) 0.1365(2) 0.0772(2) 0.0314(8) Uani d . 1
C C1 0.1530(9) 0.2224(3) 0.0389(3) 0.0336(9) Uani d . 1
H H1 0.2194 0.2182 -0.0253 0.040 Uiso calc R 1
C C2 0.1907(8) 0.3205(3) 0.0889(3) 0.0262(8) Uani d . 1
C C3 0.0708(9) 0.3222(3) 0.1811(3) 0.0314(9) Uani d . 1
H H3 0.0755 0.3843 0.2187 0.038 Uiso calc R 1
C C4 -0.0575(10) 0.2285(3) 0.2167(3) 0.0371(10) Uani d . 1
H H4 -0.1357 0.2304 0.2796 0.045 Uiso calc R 1
C C5 0.3470(8) 0.4126(3) 0.0428(3) 0.0274(8) Uani d . 1
C C6 0.4070(10) 0.4144(3) -0.0570(3) 0.0383(10) Uani d . 1
H H6 0.3429 0.3565 -0.0965 0.046 Uiso calc R 1
C C7 0.4420(10) 0.5009(3) 0.0993(3) 0.0383(10) Uani d . 1
H H7 0.4034 0.5029 0.1662 0.046 Uiso calc R 1

loop_
_atom_site_aniso_label
_atom_site_aniso_U_11
_atom_site_aniso_U_22
_atom_site_aniso_U_33
_atom_site_aniso_U_12
_atom_site_aniso_U_13
_atom_site_aniso_U_23
Cu1 0.0549(4) 0.0202(4) 0.0286(4) 0.0012(3) -0.0063(3) -0.0041(3)
Br1 0.0412(2) 0.0351(3) 0.0283(2) 0.00269(19) 0.00236(16) 0.00208(18)
N1 0.0471(19) 0.030(2) 0.033(2) -0.0041(16) 0.0073(16) -0.0023(16)
N2 0.0450(19) 0.0205(18) 0.0282(19) -0.0005(15) -0.0004(15) -0.0034(14)
C1 0.048(2) 0.027(2) 0.026(2) 0.0024(19) 0.0072(18) -0.0037(18)
C2 0.0267(18) 0.021(2) 0.030(2) 0.0029(16) -0.0030(15) -0.0035(16)
C3 0.039(2) 0.029(2) 0.026(2) -0.0033(18) 0.0005(17) -0.0075(17)
C4 0.046(2) 0.036(3) 0.030(2) -0.0024(19) 0.0058(19) -0.0085(19)
C5 0.0299(18) 0.021(2) 0.031(2) 0.0011(16) -0.0013(16) -0.0027(17)
C6 0.057(2) 0.026(2) 0.032(2) -0.011(2) 0.0042(19) -0.0124(19)
C7 0.053(3) 0.035(3) 0.027(2) -0.006(2) 0.0060(19) -0.0080(18)

loop_
_atom_type_symbol
_atom_type_description
_atom_type_scat_dispersion_real
_atom_type_scat_dispersion_imag
_atom_type_scat_source
C C 0.0033 0.0016 'International Tables Vol C Tables 4.2.6.8 and 6.1.1.4'
H H 0.0000 0.0000 'International Tables Vol C Tables 4.2.6.8 and 6.1.1.4'
N N 0.0061 0.0033 'International Tables Vol C Tables 4.2.6.8 and 6.1.1.4'
Cu Cu 0.3201 1.2651 'International Tables Vol C Tables 4.2.6.8 and 6.1.1.4'
Br Br -0.2901 2.4595 'International Tables Vol C Tables 4.2.6.8 and 6.1.1.4'

loop_
_geom_angle_atom_site_label_1
_geom_angle_atom_site_label_2
_geom_angle_atom_site_label_3
_geom_angle_site_symmetry_1
_geom_angle_site_symmetry_3
_geom_angle
_geom_angle_publ_flag
N2 Cu1 N2 3 . 180.00(17) no
N2 Cu1 Br1 3 3 89.43(9) no
N2 Cu1 Br1 . 3 90.57(9) y
N2 Cu1 Br1 3 . 90.57(9) no
N2 Cu1 Br1 . . 89.43(9) y
Br1 Cu1 Br1 3 . 180.00(3) no
N2 Cu1 Br1 . 3_655 88.40(9) y
Br1 Cu1 Br1 . 3_655 87.158(12) y
C4 N1 N2 . . 116.5(3) no
C1 N2 N1 . . 121.5(3) no
C1 N2 Cu1 . . 120.5(3) no
N1 N2 Cu1 . . 118.0(2) no
N2 C1 C2 . . 124.1(4) no
N2 C1 H1 . . 117.9 no
C2 C1 H1 . . 117.9 no
C3 C2 C1 . . 114.5(3) no
C3 C2 C5 . . 124.4(3) no
C1 C2 C5 . . 121.1(3) no
C2 C3 C4 . . 118.2(4) no
C2 C3 H3 . . 120.9 no
C4 C3 H3 . . 120.9 no
N1 C4 C3 . . 125.1(4) no
N1 C4 H4 . . 117.5 no
C3 C4 H4 . . 117.5 no
C7 C5 C6 . . 117.4(3) no
C7 C5 C2 . . 120.4(3) no
C6 C5 C2 . . 122.2(3) no
C7 C6 C5 3_665 . 122.2(4) no
C7 C6 H6 3_665 . 118.9 no
C5 C6 H6 . . 118.9 no
C6 C7 C5 3_665 . 120.4(4) no
C6 C7 H7 3_665 . 119.8 no
C5 C7 H7 . . 119.8 no

loop_
_geom_bond_atom_site_label_1
_geom_bond_atom_site_label_2
_geom_bond_site_symmetry_2
_geom_bond_distance
_geom_bond_publ_flag
Cu1 N2 3 2.005(3) no
Cu1 N2 . 2.005(3) y
Cu1 Br1 3 2.4151(4) no
Cu1 Br1 . 2.4151(4) y
Cu1 Br1 3_655 3.2421(4) y
N1 C4 . 1.325(5) no
N1 N2 . 1.336(4) no
N2 C1 . 1.312(4) no
C1 C2 . 1.408(5) no
C1 H1 . 0.9300 no
C2 C3 . 1.373(5) no
C2 C5 . 1.481(5) no
C3 C4 . 1.388(5) no
C3 H3 . 0.9300 no
C4 H4 . 0.9300 no
C5 C7 . 1.388(5) no
C5 C6 . 1.390(5) no
C6 C7 3_665 1.376(5) no
C6 H6 . 0.9300 no
C7 H7 . 0.9300 no

loop_
_geom_torsion_atom_site_label_1
_geom_torsion_atom_site_label_2
_geom_torsion_atom_site_label_3
_geom_torsion_atom_site_label_4
_geom_torsion_site_symmetry_1
_geom_torsion_site_symmetry_4
_geom_torsion
_geom_torsion_publ_flag
C4 N1 N2 C1 . . 1.0(5) no
C4 N1 N2 Cu1 . . -179.2(3) no
Br1 Cu1 N2 C1 3 . -66.2(3) no
Br1 Cu1 N2 C1 . . 113.8(3) no
Br1 Cu1 N2 N1 3 . 114.1(3) no
Br1 Cu1 N2 N1 . . -65.9(3) no
N1 N2 C1 C2 . . 1.5(6) no
Cu1 N2 C1 C2 . . -178.3(3) no
N2 C1 C2 C3 . . -3.4(6) no
N2 C1 C2 C5 . . 176.8(3) no
C1 C2 C3 C4 . . 2.9(5) no
C5 C2 C3 C4 . . -177.3(3) no
N2 N1 C4 C3 . . -1.4(6) no
C2 C3 C4 N1 . . -0.8(6) no
C3 C2 C5 C7 . . 13.4(5) no
C1 C2 C5 C7 . . -166.9(4) no
C3 C2 C5 C6 . . -167.1(4) no
C1 C2 C5 C6 . . 12.6(5) y
C7 C5 C6 C7 . 3_665 0.8(7) no
C2 C5 C6 C7 . 3_665 -178.7(4) no
C6 C5 C7 C6 . 3_665 -0.8(7) no
C2 C5 C7 C6 . 3_665 178.7(4) no
